data_7022656
loop_
_publ_author_name
'Wang, Kai-Yao'
'Ye, Dong'
'Zhou, Liu-Jiang'
'Feng, Mei-Ling'
'Huang, Xiao-Ying'

_publ_section_title
;
 Novel mercury selenidoantimonates with structures ranging from
 one-dimensional ribbon to three-dimensional open-framework.
;
_journal_issue 15
_journal_name_full 'Dalton transactions (Cambridge, England : 2003)'
_journal_page_first 5454
_journal_page_last 5461
_journal_paper_doi 10.1039/c3dt32676d
_journal_volume 42
_journal_year 2013
_chemical_formula_moiety '2(Hg Sb Se3), C6 H24 N6 Ni'
_chemical_formula_sum 'C6 H24 Hg2 N6 Ni Sb2 Se6'
_chemical_formula_weight 1357.46
_chemical_name_systematic
;
?
;
_space_group_IT_number 15
_symmetry_cell_setting monoclinic
_symmetry_space_group_name_Hall '-C 2yc'
_symmetry_space_group_name_H-M 'C 1 2/c 1'
_atom_sites_solution_hydrogens geom
_atom_sites_solution_primary direct
_atom_sites_solution_secondary difmap
_audit_creation_method SHELXL-97
_cell_angle_alpha 90.00
_cell_angle_beta 106.515(3)
_cell_angle_gamma 90.00
_cell_formula_units_Z 4
_cell_length_a 20.4656(7)
_cell_length_b 7.9377(2)
_cell_length_c 15.2026(5)
_cell_measurement_reflns_used 1431
_cell_measurement_temperature 296(2)
_cell_measurement_theta_max 28.9411
_cell_measurement_theta_min 2.7625
_cell_volume 2367.77(13)
_computing_cell_refinement 'CrysAlis CCD (Oxford Diffraction, 2006)'
_computing_data_collection 'CrysAlis CCD (Oxford Diffraction, 2006)'
_computing_data_reduction 'CrysAlis RED (Oxford Diffraction, 2006)'
_computing_molecular_graphics 'DIAMOND. Version 3.0. Crystal Impact'
_computing_publication_material 'Windows Word 2003'
_computing_structure_refinement 'SHELXL-97 (Sheldrick, 1997)'
_computing_structure_solution 'SHELXS-97 (Sheldrick, 1990)'
_diffrn_ambient_temperature 296(2)
_diffrn_detector_area_resol_mean 16.2083
_diffrn_measured_fraction_theta_full 0.980
_diffrn_measured_fraction_theta_max 0.980
_diffrn_measurement_device_type 'Xcalibur, Eos'
_diffrn_measurement_method '\w scans'
_diffrn_radiation_monochromator graphite
_diffrn_radiation_source 'fine-focus sealed tube'
_diffrn_radiation_type MoK\a
_diffrn_radiation_wavelength 0.71073
_diffrn_reflns_av_R_equivalents 0.0393
_diffrn_reflns_av_sigmaI/netI 0.0633
_diffrn_reflns_limit_h_max 14
_diffrn_reflns_limit_h_min -26
_diffrn_reflns_limit_k_max 6
_diffrn_reflns_limit_k_min -10
_diffrn_reflns_limit_l_max 19
_diffrn_reflns_limit_l_min -18
_diffrn_reflns_number 4988
_diffrn_reflns_theta_full 27.00
_diffrn_reflns_theta_max 27.00
_diffrn_reflns_theta_min 2.77
_exptl_absorpt_coefficient_mu 25.183
_exptl_absorpt_correction_T_max 1.00000
_exptl_absorpt_correction_T_min 0.36690
_exptl_absorpt_correction_type multi-scan
_exptl_absorpt_process_details 'CrysAlis CCD; Oxford, 2006'
_exptl_crystal_colour brown
_exptl_crystal_density_diffrn 3.808
_exptl_crystal_density_method 'not measured'
_exptl_crystal_description sheet
_exptl_crystal_F_000 2384
_exptl_crystal_size_max 0.17
_exptl_crystal_size_mid 0.12
_exptl_crystal_size_min 0.06
_refine_diff_density_max 1.675
_refine_diff_density_min -2.150
_refine_diff_density_rms 0.264
_refine_ls_extinction_coef 0.00033(2)
_refine_ls_extinction_expression Fc^*^=kFc[1+0.001xFc^2^\l^3^/sin(2\q)]^-1/4^
_refine_ls_extinction_method SHELXL
_refine_ls_goodness_of_fit_ref 1.002
_refine_ls_hydrogen_treatment constr
_refine_ls_matrix_type full
_refine_ls_number_parameters 106
_refine_ls_number_reflns 2528
_refine_ls_number_restraints 0
_refine_ls_restrained_S_all 1.002
_refine_ls_R_factor_all 0.0606
_refine_ls_R_factor_gt 0.0421
_refine_ls_shift/su_max 0.001
_refine_ls_shift/su_mean 0.000
_refine_ls_structure_factor_coef Fsqd
_refine_ls_weighting_details 'calc w=1/[\s^2^(Fo^2^)+(0.0280P)^2^+2.0000P] where P=(Fo^2^+2Fc^2^)/3'
_refine_ls_weighting_scheme calc
_refine_ls_wR_factor_gt 0.0793
_refine_ls_wR_factor_ref 0.0895
_reflns_number_gt 1980
_reflns_number_total 2528
_reflns_threshold_expression >2sigma(I)
_cod_data_source_file c3dt32676d.txt
_cod_data_source_block compound-3-KW3-11D
_cod_original_sg_symbol_H-M 'C 2/c'
_cod_database_code 7022656

loop_
_symmetry_equiv_pos_as_xyz
'x, y, z'
'-x, y, -z+1/2'
'x+1/2, y+1/2, z'
'-x+1/2, y+1/2, -z+1/2'
'-x, -y, -z'
'x, -y, z-1/2'
'-x+1/2, -y+1/2, -z'
'x+1/2, -y+1/2, z-1/2'

loop_
_atom_site_label
_atom_site_type_symbol
_atom_site_fract_x
_atom_site_fract_y
_atom_site_fract_z
_atom_site_U_iso_or_equiv
_atom_site_adp_type
_atom_site_occupancy
_atom_site_symmetry_multiplicity
_atom_site_calc_flag
_atom_site_refinement_flags
Hg1 Hg 0.74776(2) 0.61108(5) 0.59678(3) 0.03437(16) Uani 1 1 d .
Sb1 Sb 0.73384(3) 0.12900(7) 0.63753(4) 0.02164(18) Uani 1 1 d .
Se1 Se 0.82343(4) 0.61118(11) 0.47057(7) 0.0233(2) Uani 1 1 d .
Se2 Se 0.66124(5) 0.36347(11) 0.54497(8) 0.0334(3) Uani 1 1 d .
Se3 Se 0.83761(5) 0.58389(18) 0.75152(8) 0.0509(4) Uani 1 1 d .
Ni1 Ni 0.5000 0.36941(19) 0.2500 0.0209(4) Uani 1 2 d S
N1 N 0.5557(3) 0.1889(9) 0.3437(5) 0.0224(17) Uani 1 1 d .
H1C H 0.5652 0.0995 0.3131 0.027 Uiso 1 1 calc R
H1D H 0.5953 0.2338 0.3774 0.027 Uiso 1 1 calc R
N2 N 0.4346(4) 0.3559(10) 0.3369(6) 0.031(2) Uani 1 1 d .
H2C H 0.4198 0.4593 0.3462 0.038 Uiso 1 1 calc R
H2D H 0.3983 0.2904 0.3114 0.038 Uiso 1 1 calc R
N3 N 0.5584(4) 0.5708(9) 0.3256(6) 0.039(2) Uani 1 1 d .
H3C H 0.5681 0.5509 0.3863 0.047 Uiso 1 1 calc R
H3D H 0.5977 0.5827 0.3109 0.047 Uiso 1 1 calc R
C1 C 0.5142(5) 0.1353(12) 0.4041(7) 0.033(3) Uani 1 1 d .
H1B H 0.5436 0.0897 0.4608 0.039 Uiso 1 1 calc R
H1A H 0.4825 0.0478 0.3742 0.039 Uiso 1 1 calc R
C2 C 0.4758(4) 0.2824(13) 0.4245(7) 0.032(2) Uani 1 1 d .
H2A H 0.4464 0.2469 0.4609 0.038 Uiso 1 1 calc R
H2B H 0.5074 0.3660 0.4591 0.038 Uiso 1 1 calc R
C3 C 0.5161(5) 0.7246(11) 0.3008(8) 0.045(3) Uani 1 1 d .
H3A H 0.5442 0.8241 0.3188 0.054 Uiso 1 1 calc R
H3B H 0.4811 0.7258 0.3325 0.054 Uiso 1 1 calc R

loop_
_atom_site_aniso_label
_atom_site_aniso_U_11
_atom_site_aniso_U_22
_atom_site_aniso_U_33
_atom_site_aniso_U_23
_atom_site_aniso_U_13
_atom_site_aniso_U_12
Hg1 0.0434(3) 0.0333(2) 0.0236(2) 0.00343(17) 0.00488(19) -0.00906(19)
Sb1 0.0164(3) 0.0272(3) 0.0203(3) 0.0011(3) 0.0037(2) 0.0005(3)
Se1 0.0241(5) 0.0202(5) 0.0275(5) -0.0024(4) 0.0102(4) 0.0008(4)
Se2 0.0291(5) 0.0213(5) 0.0398(7) 0.0024(4) -0.0067(5) -0.0022(4)
Se3 0.0301(6) 0.1048(11) 0.0192(6) 0.0013(6) 0.0093(5) 0.0166(7)
Ni1 0.0196(8) 0.0173(8) 0.0261(10) 0.000 0.0070(7) 0.000
N1 0.020(4) 0.025(4) 0.025(5) -0.002(3) 0.009(3) -0.002(3)
N2 0.024(4) 0.031(5) 0.038(6) 0.001(4) 0.008(4) 0.004(4)
N3 0.046(5) 0.027(4) 0.047(6) -0.009(4) 0.016(5) -0.014(4)
C1 0.031(5) 0.033(6) 0.031(6) 0.007(5) 0.005(5) -0.008(5)
C2 0.018(5) 0.049(6) 0.033(6) -0.002(5) 0.014(4) -0.003(5)
C3 0.041(7) 0.016(5) 0.085(10) -0.012(5) 0.029(7) -0.008(5)

loop_
_atom_type_symbol
_atom_type_description
_atom_type_scat_dispersion_real
_atom_type_scat_dispersion_imag
_atom_type_scat_source
C C 0.0033 0.0016 'International Tables Vol C Tables 4.2.6.8 and 6.1.1.4'
H H 0.0000 0.0000 'International Tables Vol C Tables 4.2.6.8 and 6.1.1.4'
N N 0.0061 0.0033 'International Tables Vol C Tables 4.2.6.8 and 6.1.1.4'
Ni Ni 0.3393 1.1124 'International Tables Vol C Tables 4.2.6.8 and 6.1.1.4'
Se Se -0.0929 2.2259 'International Tables Vol C Tables 4.2.6.8 and 6.1.1.4'
Sb Sb -0.5866 1.5461 'International Tables Vol C Tables 4.2.6.8 and 6.1.1.4'
Hg Hg -2.3894 9.2266 'International Tables Vol C Tables 4.2.6.8 and 6.1.1.4'

loop_
_geom_angle_atom_site_label_1
_geom_angle_atom_site_label_2
_geom_angle_atom_site_label_3
_geom_angle
_geom_angle_site_symmetry_1
_geom_angle_site_symmetry_3
Se3 Hg1 Se2 117.62(4) . .
Se3 Hg1 Se1 126.39(4) . 7_666
Se2 Hg1 Se1 104.79(3) . 7_666
Se3 Hg1 Se1 103.83(4) . .
Se2 Hg1 Se1 104.73(4) . .
Se1 Hg1 Se1 94.87(3) 7_666 .
Se2 Sb1 Se3 96.54(5) . 4_646
Se2 Sb1 Se1 95.77(4) . 7_656
Se3 Sb1 Se1 94.34(4) 4_646 7_656
Sb1 Se1 Hg1 105.43(4) 7_656 7_666
Sb1 Se1 Hg1 101.43(3) 7_656 .
Hg1 Se1 Hg1 85.13(3) 7_666 .
Sb1 Se2 Hg1 98.31(3) . .
Hg1 Se3 Sb1 101.51(4) . 4_656
N1 Ni1 N1 94.5(4) 2_655 .
N1 Ni1 N3 170.9(3) 2_655 .
N1 Ni1 N3 91.9(3) . .
N1 Ni1 N3 91.9(3) 2_655 2_655
N1 Ni1 N3 170.9(3) . 2_655
N3 Ni1 N3 82.5(5) . 2_655
N1 Ni1 N2 82.0(3) 2_655 2_655
N1 Ni1 N2 94.0(3) . 2_655
N3 Ni1 N2 91.0(3) . 2_655
N3 Ni1 N2 93.3(3) 2_655 2_655
N1 Ni1 N2 94.0(3) 2_655 .
N1 Ni1 N2 82.0(3) . .
N3 Ni1 N2 93.3(3) . .
N3 Ni1 N2 91.0(3) 2_655 .
N2 Ni1 N2 174.2(4) 2_655 .
C1 N1 Ni1 108.6(5) . .
C1 N1 H1C 110.0 . .
Ni1 N1 H1C 110.0 . .
C1 N1 H1D 110.0 . .
Ni1 N1 H1D 110.0 . .
H1C N1 H1D 108.4 . .
C2 N2 Ni1 106.2(5) . .
C2 N2 H2C 110.5 . .
Ni1 N2 H2C 110.5 . .
C2 N2 H2D 110.5 . .
Ni1 N2 H2D 110.5 . .
H2C N2 H2D 108.7 . .
C3 N3 Ni1 106.5(6) . .
C3 N3 H3C 110.4 . .
Ni1 N3 H3C 110.4 . .
C3 N3 H3D 110.4 . .
Ni1 N3 H3D 110.4 . .
H3C N3 H3D 108.6 . .
N1 C1 C2 109.4(7) . .
N1 C1 H1B 109.8 . .
C2 C1 H1B 109.8 . .
N1 C1 H1A 109.8 . .
C2 C1 H1A 109.8 . .
H1B C1 H1A 108.2 . .
N2 C2 C1 108.8(8) . .
N2 C2 H2A 109.9 . .
C1 C2 H2A 109.9 . .
N2 C2 H2B 109.9 . .
C1 C2 H2B 109.9 . .
H2A C2 H2B 108.3 . .
N3 C3 C3 108.4(8) . 2_655
N3 C3 H3A 110.0 . .
C3 C3 H3A 110.0 2_655 .
N3 C3 H3B 110.0 . .
C3 C3 H3B 110.0 2_655 .
H3A C3 H3B 108.4 . .

loop_
_geom_bond_atom_site_label_1
_geom_bond_atom_site_label_2
_geom_bond_distance
_geom_bond_site_symmetry_2
Hg1 Se3 2.5499(11) .
Hg1 Se2 2.6127(10) .
Hg1 Se1 2.6802(10) 7_666
Hg1 Se1 2.7872(11) .
Sb1 Se2 2.5422(10) .
Sb1 Se3 2.5523(13) 4_646
Sb1 Se1 2.5718(11) 7_656
Se1 Sb1 2.5718(10) 7_656
Se1 Hg1 2.6802(10) 7_666
Se3 Sb1 2.5523(13) 4_656
Ni1 N1 2.111(7) 2_655
Ni1 N1 2.111(7) .
Ni1 N3 2.127(7) .
Ni1 N3 2.127(7) 2_655
Ni1 N2 2.134(8) 2_655
Ni1 N2 2.134(8) .
N1 C1 1.481(12) .
N1 H1C 0.9000 .
N1 H1D 0.9000 .
N2 C2 1.478(11) .
N2 H2C 0.9000 .
N2 H2D 0.9000 .
N3 C3 1.482(11) .
N3 H3C 0.9000 .
N3 H3D 0.9000 .
C1 C2 1.488(12) .
C1 H1B 0.9700 .
C1 H1A 0.9700 .
C2 H2A 0.9700 .
C2 H2B 0.9700 .
C3 C3 1.50(2) 2_655
C3 H3A 0.9700 .
C3 H3B 0.9700 .

loop_
_geom_hbond_atom_site_label_D
_geom_hbond_atom_site_label_H
_geom_hbond_atom_site_label_A
_geom_hbond_distance_DH
_geom_hbond_distance_HA
_geom_hbond_distance_DA
_geom_hbond_angle_DHA
_geom_hbond_site_symmetry_A
N1 H1C Se3 0.90 2.85 3.653(7) 148.7 7_656
N1 H1D Se2 0.90 2.72 3.492(7) 144.1 .
C2 H2A Se1 0.97 2.78 3.648(9) 149.6 3_445
N2 H2C Se2 0.90 3.00 3.747(8) 141.0 5_666
N3 H3C Se2 0.90 3.01 3.777(9) 144.5 .
